data_1572378
loop_
_publ_author_name
'Hussein, Burhan A.'
'Maturi, William'
'Rylands, Mary Kate'
'Bismillah, Aisha N.'
'Wen, Yuzhen'
'Aguilar, Juan A.'
'Ayub, Rabia'
'Rankine, Conor D.'
'McGonigal, Paul R.'

_publ_section_title
;
 Correlated shapeshifting and configurational isomerization.
;
_journal_issue 36
_journal_name_full 'Chemical science'
_journal_page_first 14618
_journal_page_last 14624
_journal_paper_doi 10.1039/d4sc03699a
_journal_volume 15
_journal_year 2024
_chemical_formula_moiety 'C23 H27 N O2'
_chemical_formula_sum 'C23 H27 N O2'
_chemical_formula_weight 349.45
_space_group_crystal_system monoclinic
_space_group_IT_number 14
_space_group_name_Hall '-P 2ybc'
_space_group_name_H-M_alt 'P 1 21/c 1'
_atom_sites_solution_hydrogens difmap
_atom_sites_solution_primary direct
_audit_creation_date 2022-02-25
_audit_creation_method
;
Olex2 1.5-beta
(compiled 2021.12.09 svn.r5202d8cf for OlexSys, GUI svn.r6439)
;
_audit_update_record
;
2023-09-11 deposited with the CCDC.	2024-08-23 downloaded from the CCDC.
;
_cell_angle_alpha 90
_cell_angle_beta 101.7723(10)
_cell_angle_gamma 90
_cell_formula_units_Z 4
_cell_length_a 6.0431(2)
_cell_length_b 26.5905(8)
_cell_length_c 11.6793(3)
_cell_measurement_reflns_used 9909
_cell_measurement_temperature 120.00
_cell_measurement_theta_max 74.39
_cell_measurement_theta_min 3.32
_cell_volume 1837.26(9)
_computing_cell_refinement 'SAINT v8.40A (Bruker AXS, 2019)'
_computing_data_collection 'APEX3 v.2017.3_0 (Bruker AXS, 2017)'
_computing_data_reduction 'SAINT v8.40A (Bruker AXS, 2019)'
_computing_molecular_graphics 'Olex2 1.5-beta (Dolomanov et al., 2009)'
_computing_publication_material 'Olex2 1.5-beta (Dolomanov et al., 2009)'
_computing_structure_refinement 'SHELXL 2017/1 (Sheldrick, 2015)'
_computing_structure_solution 'XS  (Sheldrick, 2008)'
_diffrn_ambient_temperature 120.00
_diffrn_detector 'Bruker PHOTON III C7 MM CPAD'
_diffrn_detector_area_resol_mean 54.8
_diffrn_detector_type 'CPA sensor'
_diffrn_measured_fraction_theta_full 0.986
_diffrn_measured_fraction_theta_max 0.988
_diffrn_measurement_device '3-circle diffractometer'
_diffrn_measurement_device_type 'Bruker D8 Venture'
_diffrn_measurement_method '\w- and \f-scan'
_diffrn_radiation_monochromator 'focusing mirrors'
_diffrn_radiation_probe x-ray
_diffrn_radiation_type 'Cu K\a'
_diffrn_radiation_wavelength 1.54178
_diffrn_reflns_av_R_equivalents 0.0267
_diffrn_reflns_av_unetI/netI 0.0196
_diffrn_reflns_Laue_measured_fraction_full 0.986
_diffrn_reflns_Laue_measured_fraction_max 0.988
_diffrn_reflns_limit_h_max 7
_diffrn_reflns_limit_h_min -7
_diffrn_reflns_limit_k_max 32
_diffrn_reflns_limit_k_min -32
_diffrn_reflns_limit_l_max 14
_diffrn_reflns_limit_l_min -14
_diffrn_reflns_number 23653
_diffrn_reflns_point_group_measured_fraction_full 0.986
_diffrn_reflns_point_group_measured_fraction_max 0.988
_diffrn_reflns_theta_full 67.679
_diffrn_reflns_theta_max 72.477
_diffrn_reflns_theta_min 3.324
_diffrn_source 'microfocus sealed X-ray tube'
_diffrn_source_current 1.0
_diffrn_source_power 0.05
_diffrn_source_type 'Incoatec I\mS 3.0 microsource'
_diffrn_source_voltage 50.0
_diffrn_standards_number 0
_exptl_absorpt_coefficient_mu 0.624
_exptl_absorpt_correction_T_max 0.7538
_exptl_absorpt_correction_T_min 0.6570
_exptl_absorpt_correction_type multi-scan
_exptl_absorpt_process_details
;
SADABS-2016/2 (Bruker,2016/2) was used for absorption correction.
wR2(int) was 0.0705 before and 0.0436 after correction.
The Ratio of minimum to maximum transmission is 0.8716.
The \l/2 correction factor is Not present.
;
_exptl_crystal_colour 'clear colourless'
_exptl_crystal_colour_lustre clear
_exptl_crystal_colour_primary colourless
_exptl_crystal_density_diffrn 1.263
_exptl_crystal_description prism
_exptl_crystal_F_000 752
_exptl_crystal_size_max 0.25
_exptl_crystal_size_mid 0.11
_exptl_crystal_size_min 0.08
_refine_diff_density_max 0.250
_refine_diff_density_min -0.172
_refine_diff_density_rms 0.032
_refine_ls_extinction_method none
_refine_ls_goodness_of_fit_ref 1.025
_refine_ls_hydrogen_treatment refall
_refine_ls_matrix_type full
_refine_ls_number_parameters 343
_refine_ls_number_reflns 3612
_refine_ls_number_restraints 0
_refine_ls_restrained_S_all 1.025
_refine_ls_R_factor_all 0.0343
_refine_ls_R_factor_gt 0.0333
_refine_ls_shift/su_max 0.001
_refine_ls_shift/su_mean 0.000
_refine_ls_structure_factor_coef Fsqd
_refine_ls_weighting_details 'w=1/[\s^2^(Fo^2^)+(0.0274P)^2^+0.7876P] where P=(Fo^2^+2Fc^2^)/3'
_refine_ls_weighting_scheme calc
_refine_ls_wR_factor_gt 0.0763
_refine_ls_wR_factor_ref 0.0770
_reflns_Friedel_coverage 0.000
_reflns_number_gt 3474
_reflns_number_total 3612
_reflns_threshold_expression 'I > 2\s(I)'
_cod_data_source_file d4sc03699a3.cif
_cod_data_source_block 22srv076
_cod_depositor_comments
;
The following automatic conversions were performed:

data item '_diffrn_radiation_probe' value 'X-ray' was changed to
'x-ray' in accordance with the
/home/data/users/saulius/crontab/automatic-downloads/rss-feeds/RSC/lib/dictionaries/cif_core.dic
dictionary named 'cif_core.dic' version 2.4.2 last updated on
2011-04-26.

Automatic conversion script
Id: cif_fix_values 8170 2020-07-09 18:12:32Z antanas 

 Adding full bibliography for 1572378.cif.
;
_cod_database_code 1572378
_shelx_shelxl_version_number 2017/1
_shelx_space_group_comment
;
The symmetry employed for this shelxl refinement is uniquely defined
by the following loop, which should always be used as a source of
symmetry information in preference to the above space-group names.
They are only intended as comments.
;
_shelx_estimated_absorpt_t_max 0.952
_shelx_estimated_absorpt_t_min 0.860
_computing_bruker_data_scaling 'SADABS V2012/1 (Bruker AXS Inc.)'
_olex2_refinement_description
;
;
_olex2_submission_special_instructions 'No special instructions were received'

loop_
_space_group_symop_operation_xyz
'x, y, z'
'-x, y+1/2, -z+1/2'
'-x, -y, -z'
'x, -y-1/2, z-1/2'

loop_
_atom_site_label
_atom_site_type_symbol
_atom_site_fract_x
_atom_site_fract_y
_atom_site_fract_z
_atom_site_U_iso_or_equiv
_atom_site_adp_type
_atom_site_occupancy
_atom_site_site_symmetry_order
_atom_site_calc_flag
_atom_site_refinement_flags_posn
_atom_site_refinement_flags_adp
_atom_site_refinement_flags_occupancy
_atom_site_disorder_assembly
_atom_site_disorder_group
O1 O 1.24869(11) 0.70730(3) 0.47554(6) 0.01725(16) Uani 1 1 d . . . . .
O2 O 0.93528(12) 0.74301(3) 0.36321(7) 0.02101(17) Uani 1 1 d . . . . .
N1 N 0.94218(13) 0.65994(3) 0.41079(7) 0.01521(18) Uani 1 1 d . . . . .
C1 C 1.00183(16) 0.62304(4) 0.66956(9) 0.0166(2) Uani 1 1 d . . . . .
C2 C 1.05040(17) 0.59788(4) 0.79091(9) 0.0175(2) Uani 1 1 d . . . . .
C3 C 1.05351(17) 0.54287(4) 0.80516(9) 0.0192(2) Uani 1 1 d . . . . .
C4 C 0.91953(17) 0.50980(4) 0.73870(9) 0.0196(2) Uani 1 1 d . . . . .
C5 C 0.73719(17) 0.52436(4) 0.63431(9) 0.0195(2) Uani 1 1 d . . . . .
C6 C 0.56226(17) 0.55779(4) 0.67223(10) 0.0226(2) Uani 1 1 d . . . . .
C7 C 0.60914(18) 0.60266(4) 0.72191(9) 0.0224(2) Uani 1 1 d . . . . .
C8 C 0.83098(17) 0.62755(4) 0.74924(9) 0.0191(2) Uani 1 1 d . . . . .
C9 C 0.96034(16) 0.59330(4) 0.56044(8) 0.0154(2) Uani 1 1 d . . . . .
C10 C 0.84333(17) 0.55024(4) 0.54303(9) 0.0174(2) Uani 1 1 d . . . . .
C11 C 1.06226(16) 0.61481(4) 0.46292(8) 0.0157(2) Uani 1 1 d . . . . .
C12 C 0.70812(16) 0.65263(4) 0.35075(9) 0.0164(2) Uani 1 1 d . . . . .
C13 C 0.68190(16) 0.62123(4) 0.24069(8) 0.0156(2) Uani 1 1 d . . . . .
C14 C 0.83398(18) 0.62559(4) 0.16628(9) 0.0197(2) Uani 1 1 d . . . . .
C15 C 0.7986(2) 0.59909(4) 0.06134(9) 0.0246(2) Uani 1 1 d . . . . .
C16 C 0.6115(2) 0.56810(4) 0.02976(10) 0.0261(2) Uani 1 1 d . . . . .
C17 C 0.4604(2) 0.56318(4) 0.10400(10) 0.0263(2) Uani 1 1 d . . . . .
C18 C 0.49678(18) 0.58944(4) 0.20919(9) 0.0211(2) Uani 1 1 d . . . . .
C19 C 1.03475(16) 0.70677(4) 0.41261(8) 0.0150(2) Uani 1 1 d . . . . .
C20 C 1.36064(16) 0.75575(4) 0.51305(9) 0.0166(2) Uani 1 1 d . . . . .
C21 C 1.21559(19) 0.78569(4) 0.58133(10) 0.0243(2) Uani 1 1 d . . . . .
C22 C 1.40865(19) 0.78486(4) 0.40882(10) 0.0223(2) Uani 1 1 d . . . . .
C23 C 1.57875(17) 0.73885(4) 0.59286(9) 0.0204(2) Uani 1 1 d . . . . .
H1 H 1.089(2) 0.6539(5) 0.6653(10) 0.016(3) Uiso 1 1 d . . . . .
H2 H 1.163(2) 0.6161(5) 0.8484(11) 0.018(3) Uiso 1 1 d . . . . .
H3 H 1.169(2) 0.5296(5) 0.8711(12) 0.024(3) Uiso 1 1 d . . . . .
H4 H 0.943(2) 0.4728(5) 0.7583(12) 0.027(3) Uiso 1 1 d . . . . .
H5 H 0.660(2) 0.4934(5) 0.5980(11) 0.020(3) Uiso 1 1 d . . . . .
H7 H 0.484(2) 0.6217(5) 0.7449(12) 0.030(3) Uiso 1 1 d . . . . .
H6 H 0.408(2) 0.5445(5) 0.6603(12) 0.029(3) Uiso 1 1 d . . . . .
H8 H 0.833(2) 0.6601(5) 0.7855(11) 0.020(3) Uiso 1 1 d . . . . .
H10 H 0.825(2) 0.5338(5) 0.4658(11) 0.022(3) Uiso 1 1 d . . . . .
H11A H 1.223(2) 0.6237(5) 0.4913(11) 0.018(3) Uiso 1 1 d . . . . .
H11B H 1.051(2) 0.5893(5) 0.4002(11) 0.018(3) Uiso 1 1 d . . . . .
H12A H 0.624(2) 0.6362(5) 0.4054(11) 0.020(3) Uiso 1 1 d . . . . .
H12B H 0.645(2) 0.6857(5) 0.3317(11) 0.018(3) Uiso 1 1 d . . . . .
H14 H 0.964(2) 0.6475(5) 0.1880(11) 0.025(3) Uiso 1 1 d . . . . .
H15 H 0.906(2) 0.6024(5) 0.0128(13) 0.033(4) Uiso 1 1 d . . . . .
H16 H 0.587(2) 0.5499(6) -0.0448(13) 0.035(4) Uiso 1 1 d . . . . .
H17 H 0.332(3) 0.5406(6) 0.0833(13) 0.034(4) Uiso 1 1 d . . . . .
H18 H 0.390(2) 0.5859(5) 0.2626(12) 0.030(3) Uiso 1 1 d . . . . .
H21A H 1.302(3) 0.8151(6) 0.6152(13) 0.037(4) Uiso 1 1 d . . . . .
H21B H 1.073(2) 0.7975(5) 0.5312(12) 0.031(4) Uiso 1 1 d . . . . .
H21C H 1.179(2) 0.7647(6) 0.6465(13) 0.036(4) Uiso 1 1 d . . . . .
H22A H 1.507(3) 0.7655(6) 0.3691(13) 0.034(4) Uiso 1 1 d . . . . .
H22B H 1.490(2) 0.8162(6) 0.4359(13) 0.036(4) Uiso 1 1 d . . . . .
H22C H 1.267(2) 0.7941(5) 0.3538(12) 0.027(3) Uiso 1 1 d . . . . .
H23A H 1.667(2) 0.7168(5) 0.5504(12) 0.026(3) Uiso 1 1 d . . . . .
H23B H 1.670(2) 0.7686(6) 0.6227(12) 0.030(4) Uiso 1 1 d . . . . .
H23C H 1.546(2) 0.7188(5) 0.6598(13) 0.030(3) Uiso 1 1 d . . . . .

loop_
_atom_site_aniso_label
_atom_site_aniso_U_11
_atom_site_aniso_U_22
_atom_site_aniso_U_33
_atom_site_aniso_U_23
_atom_site_aniso_U_13
_atom_site_aniso_U_12
O1 0.0155(3) 0.0136(3) 0.0207(4) -0.0009(3) -0.0007(3) -0.0011(3)
O2 0.0193(4) 0.0167(4) 0.0250(4) 0.0037(3) -0.0004(3) 0.0010(3)
N1 0.0143(4) 0.0148(4) 0.0156(4) 0.0003(3) 0.0009(3) -0.0002(3)
C1 0.0172(5) 0.0156(5) 0.0172(5) 0.0000(4) 0.0040(4) -0.0016(4)
C2 0.0169(5) 0.0199(5) 0.0155(5) -0.0011(4) 0.0026(4) -0.0016(4)
C3 0.0181(5) 0.0220(5) 0.0173(5) 0.0035(4) 0.0033(4) 0.0024(4)
C4 0.0215(5) 0.0173(5) 0.0209(5) 0.0036(4) 0.0062(4) 0.0008(4)
C5 0.0192(5) 0.0173(5) 0.0210(5) 0.0005(4) 0.0019(4) -0.0051(4)
C6 0.0143(5) 0.0289(6) 0.0241(5) 0.0056(4) 0.0029(4) -0.0021(4)
C7 0.0172(5) 0.0273(6) 0.0240(5) 0.0045(4) 0.0073(4) 0.0053(4)
C8 0.0216(5) 0.0180(5) 0.0186(5) -0.0011(4) 0.0061(4) 0.0027(4)
C9 0.0146(4) 0.0159(5) 0.0155(5) 0.0011(4) 0.0022(4) 0.0020(4)
C10 0.0174(5) 0.0172(5) 0.0168(5) -0.0002(4) 0.0016(4) 0.0001(4)
C11 0.0166(5) 0.0143(5) 0.0164(5) -0.0002(4) 0.0036(4) 0.0014(4)
C12 0.0138(5) 0.0180(5) 0.0169(5) -0.0009(4) 0.0022(4) -0.0001(4)
C13 0.0174(5) 0.0133(4) 0.0150(5) 0.0022(4) 0.0008(4) 0.0020(4)
C14 0.0207(5) 0.0197(5) 0.0188(5) 0.0023(4) 0.0038(4) -0.0014(4)
C15 0.0311(6) 0.0262(6) 0.0182(5) 0.0022(4) 0.0089(4) 0.0044(4)
C16 0.0368(6) 0.0212(5) 0.0180(5) -0.0037(4) 0.0000(4) 0.0041(5)
C17 0.0277(6) 0.0216(5) 0.0268(6) -0.0041(4) -0.0007(4) -0.0049(4)
C18 0.0208(5) 0.0202(5) 0.0223(5) -0.0006(4) 0.0041(4) -0.0029(4)
C19 0.0152(4) 0.0167(5) 0.0131(4) -0.0012(4) 0.0031(3) 0.0003(4)
C20 0.0166(5) 0.0136(5) 0.0194(5) -0.0036(4) 0.0033(4) -0.0023(4)
C21 0.0212(5) 0.0252(6) 0.0271(6) -0.0094(5) 0.0060(4) 0.0004(4)
C22 0.0218(5) 0.0192(5) 0.0265(6) 0.0028(4) 0.0065(4) -0.0002(4)
C23 0.0175(5) 0.0222(5) 0.0205(5) -0.0033(4) 0.0011(4) -0.0016(4)

loop_
_atom_type_symbol
_atom_type_description
_atom_type_scat_dispersion_real
_atom_type_scat_dispersion_imag
_atom_type_scat_source
C C 0.0181 0.0091 'International Tables Vol C Tables 4.2.6.8 and 6.1.1.4'
H H 0.0000 0.0000 'International Tables Vol C Tables 4.2.6.8 and 6.1.1.4'
N N 0.0311 0.0180 'International Tables Vol C Tables 4.2.6.8 and 6.1.1.4'
O O 0.0492 0.0322 'International Tables Vol C Tables 4.2.6.8 and 6.1.1.4'

loop_
_geom_angle_atom_site_label_1
_geom_angle_atom_site_label_2
_geom_angle_atom_site_label_3
_geom_angle
_geom_angle_site_symmetry_1
_geom_angle_site_symmetry_3
_geom_angle_publ_flag
C19 O1 C20 119.96(7) . . ?
C12 N1 C11 116.06(8) . . ?
C19 N1 C11 124.98(8) . . ?
C19 N1 C12 118.94(8) . . ?
C2 C1 H1 113.9(7) . . ?
C8 C1 C2 59.97(6) . . ?
C8 C1 H1 113.8(7) . . ?
C9 C1 C2 121.88(9) . . ?
C9 C1 C8 123.38(9) . . ?
C9 C1 H1 113.7(7) . . ?
C1 C2 H2 113.0(7) . . ?
C3 C2 C1 122.09(9) . . ?
C3 C2 C8 122.48(9) . . ?
C3 C2 H2 115.0(7) . . ?
C8 C2 C1 59.65(6) . . ?
C8 C2 H2 113.5(7) . . ?
C2 C3 H3 115.5(8) . . ?
C4 C3 C2 126.72(10) . . ?
C4 C3 H3 117.8(8) . . ?
C3 C4 C5 123.72(9) . . ?
C3 C4 H4 118.0(8) . . ?
C5 C4 H4 118.2(8) . . ?
C4 C5 H5 109.2(7) . . ?
C6 C5 C4 110.52(9) . . ?
C6 C5 C10 111.07(9) . . ?
C6 C5 H5 108.4(7) . . ?
C10 C5 C4 109.79(8) . . ?
C10 C5 H5 107.7(7) . . ?
C5 C6 H6 116.6(8) . . ?
C7 C6 C5 123.65(10) . . ?
C7 C6 H6 119.7(8) . . ?
C6 C7 C8 126.96(10) . . ?
C6 C7 H7 118.1(8) . . ?
C8 C7 H7 114.9(8) . . ?
C1 C8 C2 60.37(6) . . ?
C1 C8 H8 112.8(8) . . ?
C2 C8 H8 112.9(8) . . ?
C7 C8 C1 122.10(9) . . ?
C7 C8 C2 121.88(9) . . ?
C7 C8 H8 115.5(8) . . ?
C1 C9 C11 115.05(8) . . ?
C10 C9 C1 125.46(9) . . ?
C10 C9 C11 119.49(9) . . ?
C5 C10 H10 117.1(8) . . ?
C9 C10 C5 124.55(9) . . ?
C9 C10 H10 118.3(8) . . ?
N1 C11 C9 112.23(8) . . ?
N1 C11 H11A 108.2(7) . . ?
N1 C11 H11B 107.5(7) . . ?
C9 C11 H11A 111.1(7) . . ?
C9 C11 H11B 108.6(7) . . ?
H11A C11 H11B 109.1(10) . . ?
N1 C12 C13 113.90(8) . . ?
N1 C12 H12A 108.8(7) . . ?
N1 C12 H12B 106.8(7) . . ?
C13 C12 H12A 108.9(7) . . ?
C13 C12 H12B 109.8(7) . . ?
H12A C12 H12B 108.6(10) . . ?
C14 C13 C12 121.06(9) . . ?
C18 C13 C12 119.94(9) . . ?
C18 C13 C14 118.90(9) . . ?
C13 C14 H14 119.2(8) . . ?
C15 C14 C13 120.33(10) . . ?
C15 C14 H14 120.4(8) . . ?
C14 C15 H15 118.6(9) . . ?
C16 C15 C14 120.36(10) . . ?
C16 C15 H15 121.0(9) . . ?
C15 C16 C17 119.63(10) . . ?
C15 C16 H16 119.8(9) . . ?
C17 C16 H16 120.6(9) . . ?
C16 C17 C18 119.94(10) . . ?
C16 C17 H17 119.8(9) . . ?
C18 C17 H17 120.2(9) . . ?
C13 C18 C17 120.82(10) . . ?
C13 C18 H18 119.0(8) . . ?
C17 C18 H18 120.2(8) . . ?
O1 C19 N1 111.23(8) . . ?
O2 C19 O1 125.10(9) . . ?
O2 C19 N1 123.67(9) . . ?
O1 C20 C21 109.44(8) . . ?
O1 C20 C22 110.90(8) . . ?
O1 C20 C23 102.19(8) . . ?
C22 C20 C21 112.17(9) . . ?
C23 C20 C21 110.68(9) . . ?
C23 C20 C22 111.02(9) . . ?
C20 C21 H21A 108.1(9) . . ?
C20 C21 H21B 112.3(8) . . ?
C20 C21 H21C 110.3(9) . . ?
H21A C21 H21B 108.5(12) . . ?
H21A C21 H21C 108.7(12) . . ?
H21B C21 H21C 108.8(12) . . ?
C20 C22 H22A 110.3(9) . . ?
C20 C22 H22B 109.7(9) . . ?
C20 C22 H22C 111.3(8) . . ?
H22A C22 H22B 106.8(12) . . ?
H22A C22 H22C 110.7(12) . . ?
H22B C22 H22C 107.8(12) . . ?
C20 C23 H23A 111.0(8) . . ?
C20 C23 H23B 109.4(8) . . ?
C20 C23 H23C 110.5(8) . . ?
H23A C23 H23B 109.4(11) . . ?
H23A C23 H23C 106.8(11) . . ?
H23B C23 H23C 109.7(11) . . ?

loop_
_geom_bond_atom_site_label_1
_geom_bond_atom_site_label_2
_geom_bond_distance
_geom_bond_site_symmetry_2
_geom_bond_publ_flag
O1 C19 1.3507(12) . ?
O1 C20 1.4794(11) . ?
O2 C19 1.2172(12) . ?
N1 C11 1.4687(12) . ?
N1 C12 1.4579(12) . ?
N1 C19 1.3635(13) . ?
C1 C2 1.5404(14) . ?
C1 C8 1.5292(14) . ?
C1 C9 1.4772(13) . ?
C1 H1 0.983(13) . ?
C2 C3 1.4719(15) . ?
C2 C8 1.5342(14) . ?
C2 H2 0.981(13) . ?
C3 C4 1.3324(15) . ?
C3 H3 0.993(14) . ?
C4 C5 1.5173(14) . ?
C4 H4 1.014(14) . ?
C5 C6 1.5149(15) . ?
C5 C10 1.5168(14) . ?
C5 H5 0.997(13) . ?
C6 C7 1.3316(16) . ?
C6 H6 0.981(14) . ?
C7 C8 1.4706(15) . ?
C7 H7 0.990(15) . ?
C8 H8 0.963(13) . ?
C9 C10 1.3391(14) . ?
C9 C11 1.5133(13) . ?
C10 H10 0.989(13) . ?
C11 H11A 0.986(13) . ?
C11 H11B 0.991(13) . ?
C12 C13 1.5138(13) . ?
C12 H12A 0.995(13) . ?
C12 H12B 0.966(13) . ?
C13 C14 1.3926(14) . ?
C13 C18 1.3904(14) . ?
C14 C15 1.3919(15) . ?
C14 H14 0.968(14) . ?
C15 C16 1.3869(17) . ?
C15 H15 0.949(15) . ?
C16 C17 1.3875(17) . ?
C16 H16 0.981(15) . ?
C17 C18 1.3911(16) . ?
C17 H17 0.971(15) . ?
C18 H18 0.991(15) . ?
C20 C21 1.5242(14) . ?
C20 C22 1.5195(14) . ?
C20 C23 1.5189(14) . ?
C21 H21A 0.978(16) . ?
C21 H21B 0.989(15) . ?
C21 H21C 1.005(16) . ?
C22 H22A 0.972(16) . ?
C22 H22B 0.986(16) . ?
C22 H22C 0.991(14) . ?
C23 H23A 0.992(14) . ?
C23 H23B 0.985(15) . ?
C23 H23C 1.000(15) . ?

loop_
_geom_torsion_atom_site_label_1
_geom_torsion_atom_site_label_2
_geom_torsion_atom_site_label_3
_geom_torsion_atom_site_label_4
_geom_torsion
_geom_torsion_site_symmetry_1
_geom_torsion_site_symmetry_2
_geom_torsion_site_symmetry_3
_geom_torsion_site_symmetry_4
_geom_torsion_publ_flag
N1 C12 C13 C14 -37.78(13) . . . . ?
N1 C12 C13 C18 145.81(9) . . . . ?
C1 C2 C3 C4 -36.46(16) . . . . ?
C1 C2 C8 C7 111.48(11) . . . . ?
C1 C9 C10 C5 -1.19(16) . . . . ?
C1 C9 C11 N1 -72.11(11) . . . . ?
C2 C1 C8 C7 -111.13(11) . . . . ?
C2 C1 C9 C10 38.35(15) . . . . ?
C2 C1 C9 C11 -141.57(9) . . . . ?
C2 C3 C4 C5 0.14(17) . . . . ?
C3 C2 C8 C1 -110.92(11) . . . . ?
C3 C2 C8 C7 0.56(15) . . . . ?
C3 C4 C5 C6 -61.23(13) . . . . ?
C3 C4 C5 C10 61.63(13) . . . . ?
C4 C5 C6 C7 61.60(13) . . . . ?
C4 C5 C10 C9 -61.45(13) . . . . ?
C5 C6 C7 C8 -0.31(18) . . . . ?
C6 C5 C10 C9 61.08(13) . . . . ?
C6 C7 C8 C1 36.39(16) . . . . ?
C6 C7 C8 C2 -36.32(16) . . . . ?
C8 C1 C2 C3 111.56(11) . . . . ?
C8 C1 C9 C10 -34.44(15) . . . . ?
C8 C1 C9 C11 145.64(9) . . . . ?
C8 C2 C3 C4 35.62(16) . . . . ?
C9 C1 C2 C3 -1.33(15) . . . . ?
C9 C1 C2 C8 -112.88(10) . . . . ?
C9 C1 C8 C2 110.48(11) . . . . ?
C9 C1 C8 C7 -0.65(15) . . . . ?
C10 C5 C6 C7 -60.51(14) . . . . ?
C10 C9 C11 N1 107.96(10) . . . . ?
C11 N1 C12 C13 -67.11(11) . . . . ?
C11 N1 C19 O1 -4.06(13) . . . . ?
C11 N1 C19 O2 175.81(9) . . . . ?
C11 C9 C10 C5 178.73(9) . . . . ?
C12 N1 C11 C9 -64.47(11) . . . . ?
C12 N1 C19 O1 177.53(8) . . . . ?
C12 N1 C19 O2 -2.60(14) . . . . ?
C12 C13 C14 C15 -175.44(9) . . . . ?
C12 C13 C18 C17 175.08(10) . . . . ?
C13 C14 C15 C16 0.02(16) . . . . ?
C14 C13 C18 C17 -1.41(16) . . . . ?
C14 C15 C16 C17 -0.65(17) . . . . ?
C15 C16 C17 C18 0.25(17) . . . . ?
C16 C17 C18 C13 0.79(17) . . . . ?
C18 C13 C14 C15 1.00(15) . . . . ?
C19 O1 C20 C21 55.33(11) . . . . ?
C19 O1 C20 C22 -68.94(11) . . . . ?
C19 O1 C20 C23 172.68(8) . . . . ?
C19 N1 C11 C9 117.08(10) . . . . ?
C19 N1 C12 C13 111.44(10) . . . . ?
C20 O1 C19 O2 15.02(14) . . . . ?
C20 O1 C19 N1 -165.12(8) . . . . ?
